data_7127259
loop_
_publ_author_name
'Bhandary, Subhrajyoti'
'Thompson, Amy J.'
'McMurtrie, John C.'
'Clegg, Jack K.'
'Ghosh, Peuli'
'Mangalampalli, S. R. N. Kiran'
'Takamizawa, Satoshi'
'Chopra, Deepak'

_publ_section_title
;
 The mechanism of bending in a plastically flexible crystal.
;
_journal_issue 84
_journal_name_full 'Chemical communications (Cambridge, England)'
_journal_page_first 12841
_journal_page_last 12844
_journal_paper_doi 10.1039/d0cc05904h
_journal_volume 56
_journal_year 2020
_chemical_formula_moiety 'C16 H9 N O F4'
_chemical_formula_sum 'C16 H9 F4 N O'
_chemical_formula_weight 307.24
_space_group_crystal_system monoclinic
_space_group_IT_number 14
_space_group_name_Hall '-P 2ybc'
_space_group_name_H-M_alt 'P 1 21/c 1'
_atom_sites_solution_hydrogens difmap
_audit_creation_method SHELXL-2018/3
_audit_update_record
;
2020-07-28 deposited with the CCDC.	2020-09-16 downloaded from the CCDC.
;
_cell_angle_alpha 90
_cell_angle_beta 93.46(3)
_cell_angle_gamma 90
_cell_formula_units_Z 4
_cell_length_a 26.226(5)
_cell_length_b 5.0070(10)
_cell_length_c 10.264(2)
_cell_measurement_reflns_used 1192
_cell_measurement_temperature 100
_cell_measurement_theta_max 29.118
_cell_measurement_theta_min 4.144
_cell_volume 1345.3(5)
_computing_cell_refinement 'XDS (Kabsch, 1993)'
_computing_data_collection 'AS QEGUI'
_computing_data_reduction 'XDS (Kabsch, 1993)'
_computing_structure_refinement 'SHELXL-2018/3 (Sheldrick, 2018)'
_computing_structure_solution 'known structure'
_diffrn_ambient_temperature 100
_diffrn_measured_fraction_theta_full 0.253
_diffrn_measured_fraction_theta_max 0.243
_diffrn_measurement_device_type 'Dectris Eiger X 16M'
_diffrn_measurement_method 'Omega Scan'
_diffrn_radiation_monochromator 'Silicon Double Crystal'
_diffrn_radiation_source 'MX2 Beamline Australian Synchrotron'
_diffrn_radiation_type synchrotron
_diffrn_radiation_wavelength 0.710753083229
_diffrn_reflns_av_R_equivalents 0.0249
_diffrn_reflns_av_unetI/netI 0.0401
_diffrn_reflns_Laue_measured_fraction_full 0.253
_diffrn_reflns_Laue_measured_fraction_max 0.243
_diffrn_reflns_limit_h_max 32
_diffrn_reflns_limit_h_min -33
_diffrn_reflns_limit_k_max 5
_diffrn_reflns_limit_k_min -5
_diffrn_reflns_limit_l_max 0
_diffrn_reflns_limit_l_min -10
_diffrn_reflns_number 1192
_diffrn_reflns_point_group_measured_fraction_full 0.253
_diffrn_reflns_point_group_measured_fraction_max 0.243
_diffrn_reflns_theta_full 25.242
_diffrn_reflns_theta_max 29.118
_diffrn_reflns_theta_min 4.144
_diffrn_source synchrotron
_exptl_absorpt_coefficient_mu 0.133
_exptl_crystal_colour colourless
_exptl_crystal_density_diffrn 1.517
_exptl_crystal_description plate
_exptl_crystal_F_000 624
_exptl_crystal_size_max 2
_exptl_crystal_size_mid 0.1
_exptl_crystal_size_min 0.05
_refine_diff_density_max 0.391
_refine_diff_density_min -0.259
_refine_diff_density_rms 0.053
_refine_ls_extinction_method none
_refine_ls_goodness_of_fit_ref 1.163
_refine_ls_hydrogen_treatment constr
_refine_ls_matrix_type full
_refine_ls_number_parameters 29
_refine_ls_number_reflns 878
_refine_ls_number_restraints 0
_refine_ls_restrained_S_all 1.163
_refine_ls_R_factor_all 0.1141
_refine_ls_R_factor_gt 0.1063
_refine_ls_shift/su_max 0.000
_refine_ls_shift/su_mean 0.000
_refine_ls_structure_factor_coef Fsqd
_refine_ls_weighting_details 'w=1/[\s^2^(Fo^2^)+(0.1416P)^2^+1.9289P] where P=(Fo^2^+2Fc^2^)/3'
_refine_ls_weighting_scheme calc
_refine_ls_wR_factor_gt 0.2828
_refine_ls_wR_factor_ref 0.2908
_reflns_Friedel_coverage 0.000
_reflns_number_gt 740
_reflns_number_total 878
_reflns_threshold_expression 'I > 2\s(I)'
_cod_data_source_file d0cc05904h4.cif
_cod_data_source_block 27
_cod_depositor_comments 'Adding full bibliography for 7127251--7127264.cif.'
_cod_original_sg_symbol_H-M 'P 21/c'
_cod_database_code 7127259
_shelx_shelxl_version_number 2018/3
_shelx_space_group_comment
;
The symmetry employed for this shelxl refinement is uniquely defined
by the following loop, which should always be used as a source of
symmetry information in preference to the above space-group names.
They are only intended as comments.
;
_shelx_estimated_absorpt_t_min 0.349
_shelx_estimated_absorpt_t_max 0.993
_exptl_absorp_correction_type none

loop_
_space_group_symop_operation_xyz
'x, y, z'
'-x, y+1/2, -z+1/2'
'-x, -y, -z'
'x, -y-1/2, z-1/2'

loop_
_atom_site_label
_atom_site_type_symbol
_atom_site_fract_x
_atom_site_fract_y
_atom_site_fract_z
_atom_site_U_iso_or_equiv
_atom_site_adp_type
_atom_site_occupancy
_atom_site_site_symmetry_order
_atom_site_calc_flag
_atom_site_refinement_flags_posn
_atom_site_refinement_flags_adp
_atom_site_refinement_flags_occupancy
_atom_site_disorder_assembly
_atom_site_disorder_group
C1 C 0.19050(5) 0.5126(3) 0.1696(2) 0.0278(11) Uiso 1 1 d G . . . .
F4 F 0.34901(5) 0.8860(4) 0.6405(2) 0.0385(9) Uiso 1 1 d G . . . .
C10 C 0.35086(4) 0.6829(3) 0.5555(2) 0.0294(12) Uiso 1 1 d G . . . .
C9 C 0.30751(4) 0.6249(2) 0.4770(2) 0.0287(11) Uiso 1 1 d G . . . .
C11 C 0.39605(4) 0.5404(3) 0.5483(2) 0.0295(12) Uiso 1 1 d G . . . .
C12 C 0.39779(4) 0.3305(3) 0.4602(2) 0.0314(12) Uiso 1 1 d G . . . .
C14 C 0.44270(4) 0.6164(3) 0.6349(2) 0.0330(13) Uiso 1 1 d G . . . .
C8 C 0.30958(4) 0.4122(2) 0.3894(2) 0.0276(11) Uiso 1 1 d G . . . .
H9 H 0.277159 0.726932 0.482574 0.033 Uiso 1 1 d G U . . .
C13 C 0.35440(5) 0.2648(3) 0.3822(2) 0.0298(12) Uiso 1 1 d G . . . .
H12 H 0.428492 0.232249 0.453143 0.036 Uiso 1 1 d G U . . .
F1 F 0.43211(5) 0.6380(4) 0.7602(2) 0.0476(11) Uiso 1 1 d G . . . .
F3 F 0.46240(5) 0.8495(3) 0.5994(3) 0.0388(9) Uiso 1 1 d G . . . .
F2 F 0.47985(5) 0.4341(4) 0.6285(3) 0.0418(10) Uiso 1 1 d G . . . .
C7 C 0.26475(4) 0.3348(2) 0.2995(2) 0.0279(11) Uiso 1 1 d G . . . .
H13 H 0.355316 0.118169 0.323493 0.034 Uiso 1 1 d G U . . .
O1 O 0.25704(6) 0.1004(3) 0.2695(3) 0.0340(10) Uiso 1 1 d G . . . .
N1 N 0.23512(4) 0.5399(3) 0.2546(2) 0.0272(10) Uiso 1 1 d G . . . .
H1 H 0.244084 0.702149 0.279712 0.033 Uiso 1 1 d G U . . .
C2 C 0.14965(5) 0.6813(3) 0.1904(2) 0.0300(12) Uiso 1 1 d G . . . .
C6 C 0.18760(6) 0.3295(4) 0.0669(2) 0.0333(13) Uiso 1 1 d G . . . .
H2 H 0.152137 0.807920 0.259485 0.040 Uiso 1 1 d G U . . .
C3 C 0.10480(6) 0.6645(4) 0.1093(3) 0.0321(12) Uiso 1 1 d G . . . .
H6 H 0.215701 0.215861 0.052233 0.039 Uiso 1 1 d G U . . .
C5 C 0.14310(7) 0.3152(4) -0.0137(2) 0.0411(15) Uiso 1 1 d G . . . .
C4 C 0.10182(6) 0.4801(4) 0.0069(3) 0.0369(14) Uiso 1 1 d G . . . .
C15 C 0.06220(6) 0.8330(5) 0.1335(3) 0.0377(14) Uiso 1 1 d G . . . .
H5 H 0.140949 0.190917 -0.083789 0.045 Uiso 1 1 d G U . . .
H4 H 0.071571 0.467609 -0.048526 0.045 Uiso 1 1 d G U . . .
C16 C 0.02686(7) 0.9742(5) 0.1539(3) 0.0473(17) Uiso 1 1 d G . . . .
H16 H -0.001265 1.086572 0.170087 0.057 Uiso 1 1 d G U . . .

loop_
_atom_type_symbol
_atom_type_description
_atom_type_scat_dispersion_real
_atom_type_scat_dispersion_imag
_atom_type_scat_source
C C 0.0033 0.0016 'International Tables Vol C Tables 4.2.6.8 and 6.1.1.4'
H H 0.0000 0.0000 'International Tables Vol C Tables 4.2.6.8 and 6.1.1.4'
F F 0.0171 0.0103 'International Tables Vol C Tables 4.2.6.8 and 6.1.1.4'
N N 0.0061 0.0033 'International Tables Vol C Tables 4.2.6.8 and 6.1.1.4'
O O 0.0106 0.0060 'International Tables Vol C Tables 4.2.6.8 and 6.1.1.4'

loop_
_geom_angle_atom_site_label_1
_geom_angle_atom_site_label_2
_geom_angle_atom_site_label_3
_geom_angle
_geom_angle_site_symmetry_1
_geom_angle_site_symmetry_3
_geom_angle_publ_flag
C2 C1 C6 120.5 . . ?
C2 C1 N1 117.4 . . ?
C6 C1 N1 122.1 . . ?
F4 C10 C9 118.5 . . ?
F4 C10 C11 119.2 . . ?
C9 C10 C11 122.3 . . ?
C10 C9 C8 118.2 . . ?
C10 C9 H9 120.9 . . ?
C8 C9 H9 120.9 . . ?
C10 C11 C12 119.0 . . ?
C10 C11 C14 120.1 . . ?
C12 C11 C14 121.0 . . ?
C11 C12 C13 119.8 . . ?
C11 C12 H12 120.1 . . ?
C13 C12 H12 120.1 . . ?
F3 C14 F1 107.3 . . ?
F3 C14 F2 106.7 . . ?
F1 C14 F2 107.3 . . ?
F3 C14 C11 111.8 . . ?
F1 C14 C11 112.2 . . ?
F2 C14 C11 111.3 . . ?
C13 C8 C9 120.2 . . ?
C13 C8 C7 117.5 . . ?
C9 C8 C7 122.2 . . ?
C12 C13 C8 120.5 . . ?
C12 C13 H13 119.8 . . ?
C8 C13 H13 119.8 . . ?
O1 C7 N1 123.9 . . ?
O1 C7 C8 120.8 . . ?
N1 C7 C8 115.2 . . ?
C7 N1 C1 124.8 . . ?
C7 N1 H1 117.6 . . ?
C1 N1 H1 117.6 . . ?
C1 C2 C3 119.9 . . ?
C1 C2 H2 120.0 . . ?
C3 C2 H2 120.0 . . ?
C5 C6 C1 119.2 . . ?
C5 C6 H6 120.4 . . ?
C1 C6 H6 120.4 . . ?
C4 C3 C2 119.5 . . ?
C4 C3 C15 120.7 . . ?
C2 C3 C15 119.8 . . ?
C4 C5 C6 120.9 . . ?
C4 C5 H5 119.6 . . ?
C6 C5 H5 119.6 . . ?
C5 C4 C3 119.9 . . ?
C5 C4 H4 120.0 . . ?
C3 C4 H4 120.1 . . ?
C16 C15 C3 179.7 . . ?
C15 C16 H16 180.0 . . ?

loop_
_geom_bond_atom_site_label_1
_geom_bond_atom_site_label_2
_geom_bond_distance
_geom_bond_site_symmetry_2
_geom_bond_publ_flag
C1 C2 1.3907 . ?
C1 C6 1.3955 . ?
C1 N1 1.4231 . ?
F4 C10 1.3429 . ?
C10 C9 1.3843 . ?
C10 C11 1.3890 . ?
C9 C8 1.3968 . ?
C9 H9 0.9504 . ?
C11 C12 1.3894 . ?
C11 C14 1.5164 . ?
C12 C13 1.3908 . ?
C12 H12 0.9502 . ?
C14 F3 1.3359 . ?
C14 F1 1.3364 . ?
C14 F2 1.3396 . ?
C8 C13 1.3939 . ?
C8 C7 1.5009 . ?
C13 H13 0.9506 . ?
C7 O1 1.2270 . ?
C7 N1 1.3519 . ?
N1 H1 0.8802 . ?
C2 C3 1.4018 . ?
C2 H2 0.9506 . ?
C6 C5 1.3913 . ?
C6 H6 0.9503 . ?
C3 C4 1.3975 . ?
C3 C15 1.4334 . ?
C5 C4 1.3878 . ?
C5 H5 0.9506 . ?
C4 H4 0.9502 . ?
C15 C16 1.1942 . ?
C16 H16 0.9504 . ?
